data_2225843
loop_
_publ_author_name
'Feng, Aixia'
'Xu, Ying'
'Wei, Xuehong'

_publ_section_title
;
 2,2'-(Diselane-1,2-diyl)dinicotinamide
 <i>N</i>,<i>N</i>'-dimethylformamide disolvate
;
_journal_coeditor_code FL2299
_journal_issue 5
_journal_name_full 'Acta Crystallographica Section E'
_journal_page_first o1216
_journal_paper_doi 10.1107/S1600536810015047
_journal_volume 66
_journal_year 2010
_chemical_formula_iupac 'C12 H10 N4 O2 Se2, 2C3 H7 N O'
_chemical_formula_moiety 'C12 H10 N4 O2 Se2, 2(C3 H7 N O)'
_chemical_formula_sum 'C18 H24 N6 O4 Se2'
_chemical_formula_weight 546.34
_chemical_name_systematic
;
2,2'-(Diselane-1,2-diyl)dinicotinamide <i>N</i>,<i>N</i>'-dimethylformamide
disolvate
;
_space_group_IT_number 2
_symmetry_cell_setting triclinic
_symmetry_space_group_name_Hall '-P 1'
_symmetry_space_group_name_H-M 'P -1'
_atom_sites_solution_hydrogens geom
_atom_sites_solution_primary direct
_atom_sites_solution_secondary difmap
_audit_creation_method SHELXL-97
_cell_angle_alpha 114.175(2)
_cell_angle_beta 91.017(3)
_cell_angle_gamma 95.833(3)
_cell_formula_units_Z 2
_cell_length_a 7.6101(17)
_cell_length_b 12.318(3)
_cell_length_c 13.420(3)
_cell_measurement_reflns_used 2815
_cell_measurement_temperature 298(2)
_cell_measurement_theta_max 27.53
_cell_measurement_theta_min 3.069
_cell_volume 1139.3(5)
_computing_cell_refinement 'SAINT (Siemens, 1996)'
_computing_data_collection 'SMART (Siemens, 1996)'
_computing_data_reduction 'SAINT (Siemens, 1996)'
_computing_molecular_graphics 'SHELXL97 (Sheldrick, 2008)'
_computing_publication_material 'SHELXL97 (Sheldrick, 2008)'
_computing_structure_refinement 'SHELXL97 (Sheldrick, 2008)'
_computing_structure_solution 'SHELXS97 (Sheldrick, 2008)'
_diffrn_ambient_temperature 298(2)
_diffrn_measured_fraction_theta_full 0.981
_diffrn_measured_fraction_theta_max 0.981
_diffrn_measurement_device_type 'Siemens SMART CCD'
_diffrn_measurement_method 'phi and omega scans'
_diffrn_radiation_monochromator graphite
_diffrn_radiation_source 'fine-focus sealed tube'
_diffrn_radiation_type MoK\a
_diffrn_radiation_wavelength 0.71073
_diffrn_reflns_av_R_equivalents 0.0000
_diffrn_reflns_av_sigmaI/netI 0.0510
_diffrn_reflns_limit_h_max 8
_diffrn_reflns_limit_h_min -9
_diffrn_reflns_limit_k_max 13
_diffrn_reflns_limit_k_min -14
_diffrn_reflns_limit_l_max 15
_diffrn_reflns_limit_l_min 0
_diffrn_reflns_number 3937
_diffrn_reflns_theta_full 25.01
_diffrn_reflns_theta_max 25.01
_diffrn_reflns_theta_min 1.67
_exptl_absorpt_coefficient_mu 3.281
_exptl_absorpt_correction_T_max 0.5599
_exptl_absorpt_correction_T_min 0.4394
_exptl_absorpt_correction_type multi-scan
_exptl_absorpt_process_details '(SADABS; Sheldrick, 1996)'
_exptl_crystal_colour yellow
_exptl_crystal_density_diffrn 1.593
_exptl_crystal_density_method 'not measured'
_exptl_crystal_description block
_exptl_crystal_F_000 548
_exptl_crystal_size_max 0.30
_exptl_crystal_size_mid 0.20
_exptl_crystal_size_min 0.20
_refine_diff_density_max 0.384
_refine_diff_density_min -0.731
_refine_ls_extinction_method none
_refine_ls_goodness_of_fit_ref 1.033
_refine_ls_hydrogen_treatment constr
_refine_ls_matrix_type full
_refine_ls_number_parameters 275
_refine_ls_number_reflns 3937
_refine_ls_number_restraints 0
_refine_ls_restrained_S_all 1.033
_refine_ls_R_factor_all 0.0441
_refine_ls_R_factor_gt 0.0359
_refine_ls_shift/su_max 0.001
_refine_ls_shift/su_mean 0.000
_refine_ls_structure_factor_coef Fsqd
_refine_ls_weighting_details 'calc w=1/[\s^2^(Fo^2^)+(0.0416P)^2^+0.7097P] where P=(Fo^2^+2Fc^2^)/3'
_refine_ls_weighting_scheme calc
_refine_ls_wR_factor_gt 0.0903
_refine_ls_wR_factor_ref 0.0969
_reflns_number_gt 3359
_reflns_number_total 3937
_reflns_threshold_expression I>2sigma(I)
_cod_data_source_file fl2299.cif
_cod_data_source_block I
_cod_original_cell_volume 1139.3(4)
_cod_original_sg_symbol_H-M P-1
_cod_database_code 2225843
_cod_database_fobs_code 2225843

loop_
_symmetry_equiv_pos_as_xyz
'x, y, z'
'-x, -y, -z'

loop_
_atom_site_type_symbol
_atom_site_label
_atom_site_fract_x
_atom_site_fract_y
_atom_site_fract_z
_atom_site_U_iso_or_equiv
_atom_site_adp_type
_atom_site_calc_flag
_atom_site_refinement_flags
_atom_site_occupancy
_atom_site_disorder_assembly
_atom_site_disorder_group
Se Se1 0.44747(5) 0.90079(3) 0.43528(3) 0.04343(13) Uani d . 1 . .
Se Se2 -0.00660(5) 0.90803(3) 0.92023(2) 0.04228(13) Uani d . 1 . .
N N1 0.1532(5) 0.5410(3) 0.7795(2) 0.0635(10) Uani d . 1 . .
H H1A 0.1427 0.5036 0.7093 0.076 Uiso calc R 1 . .
H H1B 0.2126 0.5139 0.8176 0.076 Uiso calc R 1 . .
N N2 0.0893(4) 0.8848(2) 1.1107(2) 0.0425(7) Uani d . 1 . .
N N3 0.2600(5) 0.5278(3) 0.3920(3) 0.0592(9) Uani d . 1 . .
H H3A 0.2117 0.4794 0.3289 0.071 Uiso calc R 1 . .
H H3B 0.2580 0.5066 0.4457 0.071 Uiso calc R 1 . .
N N4 0.5588(4) 0.9107(3) 0.6373(2) 0.0486(7) Uani d . 1 . .
N N5 0.3752(5) 0.2618(4) 0.9343(3) 0.0708(10) Uani d . 1 . .
N N6 0.0494(5) 0.2208(3) 0.4807(2) 0.0551(8) Uani d . 1 . .
O O1 -0.0074(4) 0.6808(2) 0.77632(19) 0.0673(9) Uani d . 1 . .
O O2 0.3436(5) 0.6689(2) 0.3326(2) 0.0745(9) Uani d . 1 . .
O O3 0.3116(6) 0.4039(4) 0.8778(3) 0.1119(15) Uani d . 1 . .
O O4 0.1655(4) 0.4149(2) 0.5403(2) 0.0636(8) Uani d . 1 . .
C C1 0.0787(5) 0.6393(3) 0.8283(3) 0.0453(8) Uani d . 1 . .
C C2 0.0992(4) 0.7021(3) 0.9497(2) 0.0385(7) Uani d . 1 . .
C C3 0.1484(5) 0.6470(3) 1.0157(3) 0.0444(8) Uani d . 1 . .
H H3 0.1689 0.5671 0.9840 0.053 Uiso calc R 1 . .
C C4 0.1672(5) 0.7094(3) 1.1279(3) 0.0501(9) Uani d . 1 . .
H H4 0.1983 0.6727 1.1728 0.060 Uiso calc R 1 . .
C C5 0.1388(5) 0.8271(3) 1.1708(3) 0.0481(9) Uani d . 1 . .
H H5 0.1547 0.8700 1.2463 0.058 Uiso calc R 1 . .
C C6 0.0676(4) 0.8226(3) 1.0022(2) 0.0359(7) Uani d . 1 . .
C C7 0.3379(5) 0.6354(3) 0.4068(3) 0.0485(9) Uani d . 1 . .
C C8 0.4199(5) 0.7156(3) 0.5172(3) 0.0415(8) Uani d . 1 . .
C C9 0.4458(6) 0.6768(3) 0.5990(3) 0.0555(10) Uani d . 1 . .
H H9 0.4074 0.5980 0.5869 0.067 Uiso calc R 1 . .
C C10 0.5283(6) 0.7548(4) 0.6982(3) 0.0649(12) Uani d . 1 . .
H H10 0.5460 0.7299 0.7539 0.078 Uiso calc R 1 . .
C C11 0.5836(6) 0.8695(4) 0.7131(3) 0.0597(11) Uani d . 1 . .
H H11 0.6417 0.9216 0.7797 0.072 Uiso calc R 1 . .
C C12 0.4806(4) 0.8354(3) 0.5408(3) 0.0382(7) Uani d . 1 . .
C C13 0.4094(8) 0.1434(5) 0.9066(7) 0.132(3) Uani d . 1 . .
H H13A 0.3984 0.0998 0.8285 0.198 Uiso calc R 1 . .
H H13B 0.3259 0.1059 0.9390 0.198 Uiso calc R 1 . .
H H13C 0.5273 0.1436 0.9334 0.198 Uiso calc R 1 . .
C C14 0.3803(8) 0.3421(6) 1.0492(5) 0.1017(18) Uani d . 1 . .
H H14A 0.3586 0.4203 1.0564 0.153 Uiso calc R 1 . .
H H14B 0.4947 0.3471 1.0833 0.153 Uiso calc R 1 . .
H H14C 0.2910 0.3120 1.0842 0.153 Uiso calc R 1 . .
C C15 0.3437(7) 0.3039(5) 0.8611(4) 0.0867(15) Uani d . 1 . .
H H15 0.3463 0.2508 0.7882 0.104 Uiso calc R 1 . .
C C16 -0.0269(7) 0.1122(4) 0.3893(4) 0.0864(16) Uani d . 1 . .
H H16A -0.0493 0.1295 0.3270 0.130 Uiso calc R 1 . .
H H16B -0.1361 0.0820 0.4089 0.130 Uiso calc R 1 . .
H H16C 0.0541 0.0530 0.3715 0.130 Uiso calc R 1 . .
C C17 0.0853(7) 0.2161(4) 0.5860(4) 0.0791(14) Uani d . 1 . .
H H17A 0.1766 0.2791 0.6280 0.119 Uiso calc R 1 . .
H H17B 0.1233 0.1400 0.5741 0.119 Uiso calc R 1 . .
H H17C -0.0205 0.2260 0.6252 0.119 Uiso calc R 1 . .
C C18 0.0939(6) 0.3203(4) 0.4690(3) 0.0571(10) Uani d . 1 . .
H H18 0.0690 0.3193 0.4005 0.069 Uiso calc R 1 . .

loop_
_atom_site_aniso_label
_atom_site_aniso_U_11
_atom_site_aniso_U_22
_atom_site_aniso_U_33
_atom_site_aniso_U_12
_atom_site_aniso_U_13
_atom_site_aniso_U_23
Se1 0.0546(2) 0.0391(2) 0.0405(2) -0.00010(15) -0.00515(15) 0.02201(17)
Se2 0.0608(2) 0.0352(2) 0.02975(19) 0.00734(15) -0.00560(15) 0.01226(15)
N1 0.103(3) 0.051(2) 0.0322(15) 0.0285(19) -0.0013(16) 0.0088(14)
N2 0.0567(18) 0.0399(16) 0.0296(14) 0.0083(13) -0.0010(12) 0.0127(12)
N3 0.084(2) 0.0411(18) 0.0469(17) -0.0106(16) -0.0191(16) 0.0181(15)
N4 0.062(2) 0.0385(16) 0.0464(17) -0.0001(14) -0.0092(14) 0.0207(14)
N5 0.062(2) 0.079(3) 0.081(3) 0.0151(19) 0.0075(19) 0.041(2)
N6 0.074(2) 0.0438(18) 0.0476(18) 0.0091(15) 0.0171(16) 0.0181(15)
O1 0.113(2) 0.0510(16) 0.0310(12) 0.0239(16) -0.0190(14) 0.0072(12)
O2 0.125(3) 0.0538(17) 0.0457(15) -0.0128(17) -0.0233(16) 0.0281(14)
O3 0.153(4) 0.094(3) 0.108(3) 0.067(3) 0.014(3) 0.049(2)
O4 0.097(2) 0.0467(16) 0.0417(14) -0.0024(14) 0.0025(14) 0.0150(13)
C1 0.067(2) 0.0349(18) 0.0308(16) 0.0060(16) -0.0036(16) 0.0105(14)
C2 0.0447(19) 0.0359(18) 0.0297(16) 0.0021(14) -0.0026(13) 0.0090(14)
C3 0.057(2) 0.0401(19) 0.0380(18) 0.0119(16) 0.0013(15) 0.0168(15)
C4 0.067(2) 0.053(2) 0.0384(18) 0.0134(18) 0.0000(17) 0.0252(17)
C5 0.065(2) 0.050(2) 0.0280(16) 0.0102(17) 0.0010(15) 0.0142(16)
C6 0.0424(18) 0.0341(17) 0.0315(16) 0.0016(13) -0.0021(13) 0.0148(14)
C7 0.060(2) 0.041(2) 0.0445(19) 0.0041(16) -0.0108(16) 0.0180(16)
C8 0.048(2) 0.0393(18) 0.0399(18) 0.0020(15) -0.0030(15) 0.0198(15)
C9 0.080(3) 0.040(2) 0.051(2) -0.0009(18) -0.0083(19) 0.0255(18)
C10 0.101(3) 0.052(2) 0.046(2) -0.004(2) -0.019(2) 0.0288(19)
C11 0.081(3) 0.052(2) 0.044(2) -0.001(2) -0.0196(19) 0.0210(19)
C12 0.0416(18) 0.0377(18) 0.0389(17) 0.0032(14) -0.0027(14) 0.0200(15)
C13 0.086(4) 0.098(5) 0.256(9) 0.029(3) 0.059(5) 0.112(6)
C14 0.077(4) 0.134(5) 0.101(4) -0.006(3) 0.000(3) 0.061(4)
C15 0.088(4) 0.097(4) 0.076(3) 0.030(3) 0.008(3) 0.033(3)
C16 0.102(4) 0.050(3) 0.081(3) -0.009(2) 0.031(3) 0.004(2)
C17 0.089(4) 0.091(4) 0.086(3) 0.016(3) 0.012(3) 0.064(3)
C18 0.080(3) 0.055(2) 0.0370(19) 0.007(2) 0.0086(18) 0.0202(19)

loop_
_atom_type_symbol
_atom_type_description
_atom_type_scat_dispersion_real
_atom_type_scat_dispersion_imag
_atom_type_scat_source
C C 0.0033 0.0016 'International Tables Vol C Tables 4.2.6.8 and 6.1.1.4'
H H 0.0000 0.0000 'International Tables Vol C Tables 4.2.6.8 and 6.1.1.4'
N N 0.0061 0.0033 'International Tables Vol C Tables 4.2.6.8 and 6.1.1.4'
O O 0.0106 0.0060 'International Tables Vol C Tables 4.2.6.8 and 6.1.1.4'
Se Se -0.0929 2.2259 'International Tables Vol C Tables 4.2.6.8 and 6.1.1.4'

loop_
_geom_angle_atom_site_label_1
_geom_angle_atom_site_label_2
_geom_angle_atom_site_label_3
_geom_angle_site_symmetry_1
_geom_angle_site_symmetry_3
_geom_angle
_geom_angle_publ_flag
C12 Se1 Se1 . 2_676 92.21(10) ?
C6 Se2 Se2 . 2_577 92.67(9) ?
C1 N1 H1A . . 120.0 ?
C1 N1 H1B . . 120.0 ?
H1A N1 H1B . . 120.0 ?
C6 N2 C5 . . 117.6(3) ?
C7 N3 H3A . . 120.0 ?
C7 N3 H3B . . 120.0 ?
H3A N3 H3B . . 120.0 ?
C11 N4 C12 . . 118.4(3) ?
C15 N5 C13 . . 123.2(5) ?
C15 N5 C14 . . 118.6(5) ?
C13 N5 C14 . . 118.2(5) ?
C18 N6 C16 . . 121.4(4) ?
C18 N6 C17 . . 119.9(4) ?
C16 N6 C17 . . 118.6(4) ?
O1 C1 N1 . . 121.8(3) ?
O1 C1 C2 . . 119.4(3) ?
N1 C1 C2 . . 118.8(3) ?
C3 C2 C6 . . 117.2(3) ?
C3 C2 C1 . . 122.8(3) ?
C6 C2 C1 . . 120.0(3) ?
C4 C3 C2 . . 120.6(3) ?
C4 C3 H3 . . 119.7 ?
C2 C3 H3 . . 119.7 ?
C5 C4 C3 . . 117.8(3) ?
C5 C4 H4 . . 121.1 ?
C3 C4 H4 . . 121.1 ?
N2 C5 C4 . . 124.0(3) ?
N2 C5 H5 . . 118.0 ?
C4 C5 H5 . . 118.0 ?
N2 C6 C2 . . 122.7(3) ?
N2 C6 Se2 . . 116.1(2) ?
C2 C6 Se2 . . 121.2(2) ?
O2 C7 N3 . . 122.0(3) ?
O2 C7 C8 . . 120.0(3) ?
N3 C7 C8 . . 118.0(3) ?
C9 C8 C12 . . 117.2(3) ?
C9 C8 C7 . . 123.0(3) ?
C12 C8 C7 . . 119.8(3) ?
C10 C9 C8 . . 119.9(3) ?
C10 C9 H9 . . 120.1 ?
C8 C9 H9 . . 120.1 ?
C11 C10 C9 . . 118.6(3) ?
C11 C10 H10 . . 120.7 ?
C9 C10 H10 . . 120.7 ?
N4 C11 C10 . . 123.3(4) ?
N4 C11 H11 . . 118.3 ?
C10 C11 H11 . . 118.3 ?
N4 C12 C8 . . 122.6(3) ?
N4 C12 Se1 . . 116.3(2) ?
C8 C12 Se1 . . 121.1(2) ?
N5 C13 H13A . . 109.5 ?
N5 C13 H13B . . 109.5 ?
H13A C13 H13B . . 109.5 ?
N5 C13 H13C . . 109.5 ?
H13A C13 H13C . . 109.5 ?
H13B C13 H13C . . 109.5 ?
N5 C14 H14A . . 109.5 ?
N5 C14 H14B . . 109.5 ?
H14A C14 H14B . . 109.5 ?
N5 C14 H14C . . 109.5 ?
H14A C14 H14C . . 109.5 ?
H14B C14 H14C . . 109.5 ?
O3 C15 N5 . . 127.4(5) ?
O3 C15 H15 . . 116.3 ?
N5 C15 H15 . . 116.3 ?
N6 C16 H16A . . 109.5 ?
N6 C16 H16B . . 109.5 ?
H16A C16 H16B . . 109.5 ?
N6 C16 H16C . . 109.5 ?
H16A C16 H16C . . 109.5 ?
H16B C16 H16C . . 109.5 ?
N6 C17 H17A . . 109.5 ?
N6 C17 H17B . . 109.5 ?
H17A C17 H17B . . 109.5 ?
N6 C17 H17C . . 109.5 ?
H17A C17 H17C . . 109.5 ?
H17B C17 H17C . . 109.5 ?
O4 C18 N6 . . 125.9(4) ?
O4 C18 H18 . . 117.0 ?
N6 C18 H18 . . 117.0 ?

loop_
_geom_bond_atom_site_label_1
_geom_bond_atom_site_label_2
_geom_bond_site_symmetry_2
_geom_bond_distance
_geom_bond_publ_flag
Se1 C12 . 1.918(3) ?
Se1 Se1 2_676 2.3889(8) ?
Se2 C6 . 1.919(3) ?
Se2 Se2 2_577 2.3877(7) ?
N1 C1 . 1.312(4) ?
N1 H1A . 0.8600 ?
N1 H1B . 0.8600 ?
N2 C6 . 1.336(4) ?
N2 C5 . 1.346(4) ?
N3 C7 . 1.330(5) ?
N3 H3A . 0.8600 ?
N3 H3B . 0.8600 ?
N4 C11 . 1.328(5) ?
N4 C12 . 1.330(4) ?
N5 C15 . 1.313(6) ?
N5 C13 . 1.403(6) ?
N5 C14 . 1.449(7) ?
N6 C18 . 1.311(5) ?
N6 C16 . 1.451(5) ?
N6 C17 . 1.460(5) ?
O1 C1 . 1.233(4) ?
O2 C7 . 1.224(4) ?
O3 C15 . 1.210(6) ?
O4 C18 . 1.229(5) ?
C1 C2 . 1.487(4) ?
C2 C3 . 1.385(4) ?
C2 C6 . 1.406(4) ?
C3 C4 . 1.379(5) ?
C3 H3 . 0.9300 ?
C4 C5 . 1.365(5) ?
C4 H4 . 0.9300 ?
C5 H5 . 0.9300 ?
C7 C8 . 1.484(5) ?
C8 C9 . 1.383(5) ?
C8 C12 . 1.403(5) ?
C9 C10 . 1.375(5) ?
C9 H9 . 0.9300 ?
C10 C11 . 1.363(5) ?
C10 H10 . 0.9300 ?
C11 H11 . 0.9300 ?
C13 H13A . 0.9600 ?
C13 H13B . 0.9600 ?
C13 H13C . 0.9600 ?
C14 H14A . 0.9600 ?
C14 H14B . 0.9600 ?
C14 H14C . 0.9600 ?
C15 H15 . 0.9300 ?
C16 H16A . 0.9600 ?
C16 H16B . 0.9600 ?
C16 H16C . 0.9600 ?
C17 H17A . 0.9600 ?
C17 H17B . 0.9600 ?
C17 H17C . 0.9600 ?
C18 H18 . 0.9300 ?

loop_
_geom_hbond_atom_site_label_D
_geom_hbond_atom_site_label_H
_geom_hbond_atom_site_label_A
_geom_hbond_site_symmetry_A
_geom_hbond_distance_DH
_geom_hbond_distance_HA
_geom_hbond_distance_DA
_geom_hbond_angle_DHA
N1 H1A O4 . 0.86 2.09 2.946(4) 170.0
N1 H1B O3 . 0.86 2.03 2.869(5) 163.2
N3 H3B O4 . 0.86 2.10 2.919(4) 157.9
N3 H3A O1 2_566 0.86 2.31 3.081(4) 149.8
